data_4345967
loop_
_publ_author_name
'Borys, Andryj M.'
'Clark, Ewan R.'

_publ_section_title
;
 Adducts of Donor-Functionalized Ar3P with the Soft Lewis Acid I2: Probing
 Simultaneous Lewis Acidity and Basicity at Internally Solvated P(III)
 Centers.
;
_journal_name_full 'Inorganic chemistry'
_journal_paper_doi 10.1021/acs.inorgchem.7b00278
_journal_year 2017
_chemical_formula_moiety 'C20 H20 I N P, C H2 Cl2, C32 H12 B F24'
_chemical_formula_sum 'C53 H34 B Cl2 F24 I N P'
_chemical_formula_weight 1380.39
_space_group_crystal_system triclinic
_space_group_IT_number 2
_space_group_name_Hall '-P 1'
_space_group_name_H-M_alt 'P -1'
_atom_sites_solution_hydrogens geom
_audit_creation_date 2017-01-13
_audit_creation_method
;
Olex2 1.2
(compiled 2017.01.04 svn.r3372 for OlexSys, GUI svn.r5289)
;
_cell_angle_alpha 90.5505(10)
_cell_angle_beta 92.5441(9)
_cell_angle_gamma 109.5891(12)
_cell_formula_units_Z 2
_cell_length_a 12.50066(15)
_cell_length_b 13.24451(17)
_cell_length_c 17.59462(19)
_cell_measurement_reflns_used 80740
_cell_measurement_temperature 100.01(10)
_cell_measurement_theta_max 76.4230
_cell_measurement_theta_min 3.5160
_cell_volume 2740.82(6)
_computing_cell_refinement 'CrysAlisPro 1.171.38.41 (Rigaku OD, 2015)'
_computing_data_collection 'CrysAlisPro 1.171.38.41 (Rigaku OD, 2015)'
_computing_data_reduction 'CrysAlisPro 1.171.38.41 (Rigaku OD, 2015)'
_computing_molecular_graphics 'Olex2 (Dolomanov et al., 2009)'
_computing_publication_material 'Olex2 (Dolomanov et al., 2009)'
_computing_structure_refinement 'ShelXL (Sheldrick, 2015)'
_diffrn_ambient_environment N~2~
_diffrn_ambient_temperature 100.01(10)
_diffrn_detector 'CCD plate'
_diffrn_detector_area_resol_mean 5.2887
_diffrn_detector_type AtlasS2
_diffrn_measured_fraction_theta_full 1.000
_diffrn_measured_fraction_theta_max 1.000
_diffrn_measurement_details
;
List of Runs (angles in degrees, time in seconds):

  # Type    Start    End  Width  t~exp~   \w     \q     \k     \f   Frames
--------------------------------------------------------------------------
  1  \w    -82.00  39.00   1.00    2.00    --  -41.14  19.00   0.00  121
  2  \w     23.00  97.00   1.00    2.00    --   41.14-125.00   0.00   74
  3  \w     13.00 113.00   1.00    2.00    --   41.14  57.00-120.00  100
  4  \w      9.00 117.00   1.00    2.00    --   41.14  77.00  30.00  108
  5  \w     13.00 113.00   1.00    2.00    --   41.14  57.00-180.00  100
  6  \w    -31.00  69.00   1.00    2.00    --   41.14 -57.00 150.00  100
  7  \w      9.00 117.00   1.00    2.00    --   41.14  77.00 -60.00  108
  8  \w     17.00 115.00   1.00    2.00    --   41.14  38.00  60.00   98
  9  \w      9.00 117.00   1.00    2.00    --   41.14  77.00-180.00  108
 10  \w      5.00  34.00   1.00    2.00    --   41.14  87.00-144.09   29
 11  \w      9.00 117.00   1.00    2.00    --   41.14  77.00 -90.00  108
 12  \w      1.00  82.00   1.00    2.00    --   41.14 -99.00  60.00   81
 13  \w      9.00 117.00   1.00    2.00    --   41.14  77.00  90.00  108
 14  \w      1.00  82.00   1.00    2.00    --   41.14 -99.00  90.00   81
 15  \w     79.00 178.00   1.00    5.00    --  112.00  77.00 -60.00   99
 16  \w     83.00 178.00   1.00    5.00    --  112.00  61.00  90.00   95
 17  \w     36.00 116.00   1.00    5.00    --  112.00-111.00-150.00   80
 18  \w     79.00 178.00   1.00    5.00    --  112.00  77.00  60.00   99
 19  \w     39.00 138.00   1.00    5.00    --  112.00 -45.00 120.00   99
 20  \w     79.00 178.00   1.00    5.00    --  112.00  77.00  90.00   99
 21  \w     36.00 116.00   1.00    5.00    --  112.00-111.00   0.00   80
 22  \w     79.00 178.00   1.00    5.00    --  112.00  77.00-120.00   99
 23  \w     79.00 178.00   1.00    5.00    --  112.00  77.00  30.00   99
 24  \w     79.00 178.00   1.00    5.00    --  112.00  77.00-150.00   99
 25  \w     79.00 178.00   1.00    5.00    --  112.00  77.00 120.00   99
 26  \w     83.00 178.00   1.00    5.00    --  112.00  61.00-120.00   95
 27  \w     79.00 178.00   1.00    5.00    --  112.00  77.00 -90.00   99
 28  \w     83.00 178.00   1.00    5.00    --  112.00  61.00-150.00   95
 29  \w     83.00 178.00   1.00    5.00    --  112.00  61.00   0.00   95
 30  \w     83.00 178.00   1.00    5.00    --  112.00  61.00 150.00   95
 31  \w     83.00 178.00   1.00    5.00    --  112.00  61.00  30.00   95
 32  \w     36.00 116.00   1.00    5.00    --  112.00-111.00 -60.00   80
 33  \w     83.00 178.00   1.00    5.00    --  112.00  61.00 120.00   95
 34  \w     83.00 178.00   1.00    5.00    --  112.00  61.00 -90.00   95
 35  \w     36.00 145.00   1.00    5.00    --  112.00 -77.00-180.00  109
 36  \w     83.00 178.00   1.00    5.00    --  112.00  61.00 -60.00   95
 37  \w     29.00 109.00   1.00    5.00    --  112.00 -94.00 120.00   80
 38  \w     79.00 178.00   1.00    5.00    --  112.00  77.00 150.00   99
 39  \w     36.00 116.00   1.00    5.00    --  112.00-111.00  90.00   80
 40  \w     83.00 178.00   1.00    5.00    --  112.00  61.00-180.00   95
 41  \w     86.00 178.00   1.00    5.00    --  112.00  45.00 -90.00   92
 42  \w     79.00 178.00   1.00    5.00    --  112.00  77.00 -30.00   99
 43  \w     29.00 109.00   1.00    5.00    --  112.00 -94.00  30.00   80
 44  \w     83.00 178.00   1.00    5.00    --  112.00  61.00  60.00   95
 45  \w     83.00 178.00   1.00    5.00    --  112.00  61.00 -30.00   95
 46  \w     79.00 178.00   1.00    5.00    --  112.00  77.00   0.00   99
 47  \w     79.00 178.00   1.00    5.00    --  112.00  77.00-180.00   99
 48  \w     29.00 109.00   1.00    5.00    --  112.00 -94.00 150.00   80
 49  \w   -115.00 -17.00   1.00    2.00    --  -41.14 -38.00  90.00   98
 50  \w     23.00  97.00   1.00    2.00    --   41.14-125.00-120.00   74
 51  \w     11.00 114.00   1.00    2.00    --   41.14  68.00-165.97  103
 52  \w     13.00 113.00   1.00    2.00    --   41.14  57.00  60.00  100
 53  \w    -47.00 129.00   1.00    2.00    --   41.14   0.00-150.00  176
 54  \w     13.00 113.00   1.00    2.00    --   41.14  57.00 -30.00  100
 55  \w     13.00 113.00   1.00    2.00    --   41.14  57.00 -90.00  100
 56  \w      9.00 117.00   1.00    2.00    --   41.14  77.00  60.00  108
 57  \w      0.00 121.00   1.00    2.00    --   41.14  19.00-150.00  121
 58  \w    -47.00 129.00   1.00    2.00    --   41.14   0.00-180.00  176
 59  \w     17.00 115.00   1.00    2.00    --   41.14  38.00  90.00   98
 60  \w    -47.00 129.00   1.00    2.00    --   41.14   0.00-120.00  176
 61  \w    -47.00 129.00   1.00    2.00    --   41.14   0.00 -90.00  176
 62  \w    -47.00 129.00   1.00    2.00    --   41.14   0.00 -60.00  176
 63  \w    -47.00 129.00   1.00    2.00    --   41.14   0.00 -30.00  176
 64  \w     17.00 115.00   1.00    2.00    --   41.14  38.00-120.00   98
;
_diffrn_measurement_device 'four-circle diffractometer'
_diffrn_measurement_device_type 'SuperNova, Dual, Cu at zero, AtlasS2'
_diffrn_measurement_method '\w scans'
_diffrn_orient_matrix_type 'CrysAlisPro convention (1999,Acta A55,543-557)'
_diffrn_orient_matrix_UB_11 0.0673951000
_diffrn_orient_matrix_UB_12 0.0441326000
_diffrn_orient_matrix_UB_13 0.0755386000
_diffrn_orient_matrix_UB_21 -0.1085910000
_diffrn_orient_matrix_UB_22 -0.0500839000
_diffrn_orient_matrix_UB_23 0.0437262000
_diffrn_orient_matrix_UB_31 0.0286501000
_diffrn_orient_matrix_UB_32 -0.1039101000
_diffrn_orient_matrix_UB_33 0.0082954000
_diffrn_radiation_monochromator mirror
_diffrn_radiation_probe x-ray
_diffrn_radiation_type CuK\a
_diffrn_radiation_wavelength 1.54184
_diffrn_reflns_av_R_equivalents 0.0362
_diffrn_reflns_av_unetI/netI 0.0144
_diffrn_reflns_Laue_measured_fraction_full 1.000
_diffrn_reflns_Laue_measured_fraction_max 1.000
_diffrn_reflns_limit_h_max 14
_diffrn_reflns_limit_h_min -14
_diffrn_reflns_limit_k_max 14
_diffrn_reflns_limit_k_min -15
_diffrn_reflns_limit_l_max 21
_diffrn_reflns_limit_l_min -21
_diffrn_reflns_number 96039
_diffrn_reflns_point_group_measured_fraction_full 1.000
_diffrn_reflns_point_group_measured_fraction_max 1.000
_diffrn_reflns_theta_full 67.080
_diffrn_reflns_theta_max 67.080
_diffrn_reflns_theta_min 2.515
_diffrn_source 'micro-focus sealed X-ray tube'
_diffrn_source_type 'SuperNova (Cu) X-ray Source'
_exptl_absorpt_coefficient_mu 6.851
_exptl_absorpt_correction_T_max 0.770
_exptl_absorpt_correction_T_min 0.353
_exptl_absorpt_correction_type gaussian
_exptl_absorpt_process_details
;
CrysAlisPro 1.171.38.41 (Rigaku Oxford Diffraction, 2015)
Numerical absorption correction based on gaussian integration over
            a multifaceted crystal model
Empirical absorption correction using spherical harmonics,
 implemented in SCALE3 ABSPACK scaling algorithm.
;
_exptl_crystal_colour 'clear colourless'
_exptl_crystal_colour_lustre clear
_exptl_crystal_colour_primary colourless
_exptl_crystal_density_diffrn 1.673
_exptl_crystal_description plate
_exptl_crystal_F_000 1364
_exptl_crystal_size_max 0.251
_exptl_crystal_size_mid 0.13
_exptl_crystal_size_min 0.043
_refine_diff_density_max 0.936
_refine_diff_density_min -0.928
_refine_diff_density_rms 0.068
_refine_ls_extinction_method none
_refine_ls_goodness_of_fit_ref 1.019
_refine_ls_hydrogen_treatment constr
_refine_ls_matrix_type full
_refine_ls_number_parameters 780
_refine_ls_number_reflns 9767
_refine_ls_number_restraints 102
_refine_ls_restrained_S_all 1.054
_refine_ls_R_factor_all 0.0315
_refine_ls_R_factor_gt 0.0313
_refine_ls_shift/su_max 0.001
_refine_ls_shift/su_mean 0.000
_refine_ls_structure_factor_coef Fsqd
_refine_ls_weighting_details 'w=1/[\s^2^(Fo^2^)+(0.0447P)^2^+4.2926P] where P=(Fo^2^+2Fc^2^)/3'
_refine_ls_weighting_scheme calc
_refine_ls_wR_factor_gt 0.0826
_refine_ls_wR_factor_ref 0.0827
_reflns_Friedel_coverage 0.000
_reflns_number_gt 9710
_reflns_number_total 9767
_reflns_threshold_expression 'I > 2\s(I)'
_cod_data_source_file ic7b00278_si_002.cif
_cod_data_source_block '[3b]BArF'
_cod_database_code 4345967
_shelx_shelxl_version_number 2016/6
_chemical_oxdiff_formula 'C53 H34 B Cl2 F24 I1 N1 P1'
_chemical_oxdiff_usercomment 'ABS-144 NMe2 BArF Salt'
_shelx_space_group_comment
;
The symmetry employed for this shelxl refinement is uniquely defined
by the following loop, which should always be used as a source of
symmetry information in preference to the above space-group names.
They are only intended as comments.
;
_cell_oxdiff_angle_alpha 90.5505(10)
_cell_oxdiff_angle_beta 92.5441(9)
_cell_oxdiff_angle_gamma 109.5891(12)
_cell_oxdiff_length_a 12.50066(15)
_cell_oxdiff_length_b 13.24451(17)
_cell_oxdiff_length_c 17.59462(19)
_cell_oxdiff_measurement_reflns_used 80740
_cell_oxdiff_volume 2740.82(6)
_reflns_odcompleteness_completeness 100.00
_reflns_odcompleteness_iscentric 1
_reflns_odcompleteness_theta 66.97
_olex2_refinement_description
;
1. Fixed Uiso
 At 1.2 times of:
  All C(H) groups, All C(H,H) groups
 At 1.5 times of:
  All C(H,H,H) groups
2. Restrained distances
 F1-F2 \\sim F2-F3 \\sim F3-F1 \\sim F4-F5 \\sim F5-F6 \\sim F6-F4
 with sigma of 0.02
 F5-C020 \\sim F2-C020 \\sim F4-C020 \\sim F1-C020 \\sim F6-C020 \\sim F3-C020
 with sigma of 0.02
 F7-F8 \\sim F8-F9 \\sim F9-F7 \\sim F10-F11 \\sim F11-F12 \\sim F12-F10
 with sigma of 0.02
 F9-C021 \\sim F11-C021 \\sim F8-C021 \\sim F10-C021 \\sim F7-C021 \\sim
F12-C021
 with sigma of 0.02
 F13-F14 \\sim F14-F15 \\sim F15-F13
 with sigma of 0.02
 F15-C01J \\sim F13-C01J \\sim F14-C01J
 with sigma of 0.02
 F19-F20 \\sim F20-F21 \\sim F21-F19 \\sim F22-F23 \\sim F23-F24 \\sim F24-F22
 with sigma of 0.02
 F23-C01S \\sim F20-C01S \\sim F21-C01S \\sim F24-C01S \\sim F19-C01S \\sim
F22-C01S
 with sigma of 0.02
 F28-F29 \\sim F29-F30 \\sim F30-F28
 with sigma of 0.02
 F29-C01R \\sim F28-C01R \\sim F30-C01R
 with sigma of 0.02
3. Uiso/Uaniso restraints and constraints
Uanis(F5) = Uanis(F1)
Uanis(F6) = Uanis(F2)
Uanis(F4) = Uanis(F3)
Uanis(F7) = Uanis(F11)
Uanis(F9) = Uanis(F10)
Uanis(F23) = Uanis(F19)
Uanis(F24) = Uanis(F20)
Uanis(F21) = Uanis(F22)
Uanis(F12) = Uanis(F8)
4. Others
 Sof(F5)=Sof(F6)=Sof(F4)=1-FVAR(1)
 Sof(F1)=Sof(F2)=Sof(F3)=FVAR(1)
 Sof(F7)=Sof(F8)=Sof(F9)=1-FVAR(2)
 Sof(F10)=Sof(F12)=Sof(F11)=FVAR(2)
 Sof(F22)=Sof(F24)=Sof(F23)=1-FVAR(3)
 Sof(F20)=Sof(F21)=Sof(F19)=FVAR(3)
5.a Secondary CH2 refined with riding coordinates:
 C02B(H02H,H02I)
5.b Aromatic/amide H refined with riding coordinates:
 C00O(H00O), C00R(H00R), C00S(H00S), C00T(H00T), C00U(H00U), C00X(H00X),
 C00Y(H00Y), C013(H013), C014(H014), C017(H017), C01D(H01D), C01F(H01F),
 C01G(H01G), C01I(H01I), C01L(H01L), C01M(H01M), C01V(H01V), C01W(H01W),
 C01X(H01X), C01Z(H01Z), C023(H023), C024(H024), C026(H026), C028(H028),
 C029(H029), C02A(H02G)
5.c Idealised Me refined as rotating group:
 C025(H02A,H02B,H02C), C027(H02D,H02E,H02F)
;
_olex2_submission_special_instructions 'No special instructions were received'
_oxdiff_exptl_absorpt_empirical_details
;
Empirical correction (ABSPACK) includes:
- Absorption correction using spherical harmonics
- Frame scaling
;
_oxdiff_exptl_absorpt_empirical_full_max 1.245
_oxdiff_exptl_absorpt_empirical_full_min 0.727

loop_
_space_group_symop_id
_space_group_symop_operation_xyz
1 'x, y, z'
2 '-x, -y, -z'

loop_
_atom_site_label
_atom_site_type_symbol
_atom_site_fract_x
_atom_site_fract_y
_atom_site_fract_z
_atom_site_U_iso_or_equiv
_atom_site_adp_type
_atom_site_occupancy
_atom_site_site_symmetry_order
_atom_site_calc_flag
_atom_site_refinement_flags_posn
_atom_site_refinement_flags_occupancy
_atom_site_disorder_assembly
_atom_site_disorder_group
I001 I 0.21993(2) 0.45075(2) 0.29061(2) 0.02232(6) Uani 1 1 d . . . .
P002 P 0.04228(5) 0.35074(5) 0.22860(3) 0.02041(13) Uani 1 1 d . . . .
Cl00 Cl 0.36470(10) 0.90901(9) 0.04409(6) 0.0682(3) Uani 1 1 d . . . .
Cl1 Cl 0.35307(14) 0.68759(10) 0.04787(7) 0.0848(4) Uani 1 1 d . . . .
F005 F 0.57558(16) 0.42448(13) 0.45801(9) 0.0358(4) Uani 1 1 d . . . .
F20 F 0.2545(2) 0.6940(2) 0.54380(16) 0.0333(6) Uani 0.807(4) 1 d D P A 1
F007 F 0.51308(18) 0.28645(13) 0.38267(10) 0.0399(4) Uani 1 1 d . . . .
F008 F 0.64601(17) 1.07715(13) 0.51843(10) 0.0402(4) Uani 1 1 d . . . .
F009 F 0.39770(15) 0.35458(15) 0.43149(10) 0.0402(4) Uani 1 1 d . . . .
F00A F 0.74704(18) 1.03886(16) 0.60807(11) 0.0497(5) Uani 1 1 d . . . .
F00B F 0.56730(18) 0.95496(15) 0.59541(11) 0.0468(5) Uani 1 1 d . . . .
F13 F 0.58039(17) 0.50825(18) 0.08070(10) 0.0511(5) Uani 1 1 d D . B 1
F30 F 0.03693(15) 0.7540(2) 0.23681(11) 0.0596(6) Uani 1 1 d D . C 1
F00E F 0.88146(17) 0.86315(19) 0.13177(11) 0.0517(5) Uani 1 1 d . . . .
F00F F 0.74898(18) 0.8178(2) 0.04546(12) 0.0627(7) Uani 1 1 d . . . .
F00G F 0.85668(19) 0.98127(17) 0.05867(13) 0.0572(6) Uani 1 1 d . . . .
F10 F 0.9414(3) 0.7710(3) 0.41212(14) 0.0503(7) Uani 0.758(4) 1 d D P D 1
F1 F 0.6633(4) 1.1998(2) 0.1612(2) 0.0551(9) Uani 0.857(9) 1 d D P E 1
F2 F 0.6028(4) 1.1643(3) 0.27045(14) 0.0581(9) Uani 0.857(9) 1 d D P E 1
F29 F 0.18485(19) 0.8598(2) 0.18938(16) 0.0851(10) Uani 1 1 d D . F 1
F14 F 0.40329(17) 0.4407(2) 0.08611(11) 0.0710(8) Uani 1 1 d D . G 1
F15 F 0.5080(3) 0.34872(18) 0.11453(11) 0.0839(10) Uani 1 1 d D . H 1
F21 F 0.1714(3) 0.54472(18) 0.48845(13) 0.0503(8) Uani 0.807(4) 1 d D P A 1
C00O C 0.71474(19) 0.76842(18) 0.40518(13) 0.0160(4) Uani 1 1 d . . . .
H00O H 0.727629 0.718749 0.372326 0.019 Uiso 1 1 calc R . . .
N00P N 0.1453(2) 0.18375(19) 0.21592(14) 0.0323(5) Uani 1 1 d . . . .
C00Q C 0.61724(19) 0.79685(18) 0.39198(13) 0.0141(4) Uani 1 1 d . . . .
C00R C 0.51534(19) 0.58948(19) 0.21804(13) 0.0161(4) Uani 1 1 d . . . .
H00R H 0.514089 0.633817 0.177588 0.019 Uiso 1 1 calc R . . .
C00S C 0.6691(2) 0.83389(19) 0.20180(13) 0.0184(5) Uani 1 1 d . . . .
H00S H 0.689113 0.772327 0.202620 0.022 Uiso 1 1 calc R . . .
C00T C 0.35074(19) 0.70993(18) 0.39893(13) 0.0151(4) Uani 1 1 d . . . .
H00T H 0.395530 0.697350 0.438866 0.018 Uiso 1 1 calc R . . .
C00U C 0.51947(18) 0.55750(19) 0.35032(13) 0.0147(4) Uani 1 1 d . . . .
H00U H 0.522534 0.580571 0.400711 0.018 Uiso 1 1 calc R . . .
F19 F 0.0878(2) 0.6599(4) 0.49396(15) 0.0720(13) Uani 0.807(4) 1 d D P A 1
C00W C 0.40044(19) 0.74441(17) 0.32988(13) 0.0138(4) Uani 1 1 d . . . .
C00X C 0.7773(2) 0.88588(19) 0.51622(14) 0.0194(5) Uani 1 1 d . . . .
H00X H 0.829388 0.914968 0.556724 0.023 Uiso 1 1 calc R . . .
C00Y C 0.6035(2) 0.87194(19) 0.44374(14) 0.0176(5) Uani 1 1 d . . . .
H00Y H 0.540317 0.893692 0.437440 0.021 Uiso 1 1 calc R . . .
C00Z C 0.5073(2) 0.48336(19) 0.20256(13) 0.0180(5) Uani 1 1 d . . . .
F28 F 0.1297(2) 0.6959(3) 0.16066(12) 0.0829(9) Uani 1 1 d D . I 1
C011 C 0.58833(19) 0.84302(19) 0.25135(13) 0.0160(5) Uani 1 1 d . . . .
C012 C 0.52523(18) 0.63115(18) 0.29236(13) 0.0137(4) Uani 1 1 d . . . .
C013 C 0.5655(2) 0.93991(19) 0.24894(14) 0.0198(5) Uani 1 1 d . . . .
H013 H 0.513280 0.950396 0.281465 0.024 Uiso 1 1 calc R . . .
C014 C 0.3277(2) 0.76042(19) 0.27195(13) 0.0173(5) Uani 1 1 d . . . .
H014 H 0.356222 0.781879 0.224604 0.021 Uiso 1 1 calc R . . .
C015 C 0.2137(2) 0.74509(19) 0.28325(14) 0.0187(5) Uani 1 1 d . . . .
C016 C 0.50938(19) 0.45157(19) 0.33511(13) 0.0161(5) Uani 1 1 d . . . .
C017 C 0.5056(2) 0.41337(19) 0.26104(14) 0.0181(5) Uani 1 1 d . . . .
H017 H 0.502108 0.343253 0.250899 0.022 Uiso 1 1 calc R . . .
C018 C 0.7207(2) 0.9140(2) 0.15109(14) 0.0220(5) Uani 1 1 d . . . .
C019 C 0.6816(2) 0.91509(19) 0.50436(14) 0.0191(5) Uani 1 1 d . . . .
F3 F 0.4886(3) 1.1104(2) 0.1738(4) 0.0814(16) Uani 0.857(9) 1 d D P E 1
C01B C 0.2365(2) 0.69375(19) 0.41001(13) 0.0170(5) Uani 1 1 d . . . .
C01C C 0.6185(2) 1.0206(2) 0.19939(15) 0.0238(5) Uani 1 1 d . . . .
C01D C 0.1666(2) 0.71157(19) 0.35213(14) 0.0177(5) Uani 1 1 d . . . .
H01D H 0.090483 0.701309 0.359381 0.021 Uiso 1 1 calc R . . .
C01E C 0.7930(2) 0.81179(19) 0.46565(14) 0.0183(5) Uani 1 1 d . . . .
C01F C 0.6956(2) 1.0080(2) 0.14919(15) 0.0249(5) Uani 1 1 d . . . .
H01F H 0.729571 1.061176 0.115189 0.030 Uiso 1 1 calc R . . .
C01G C -0.1133(2) 0.4507(3) 0.18603(16) 0.0309(6) Uani 1 1 d . . . .
H01G H -0.105280 0.430544 0.136399 0.037 Uiso 1 1 calc R . . .
F12 F 0.9746(3) 0.8414(4) 0.5215(3) 0.0828(15) Uani 0.758(4) 1 d D P D 1
C01I C 0.0600(3) 0.3332(3) -0.02879(15) 0.0338(7) Uani 1 1 d . . . .
H01I H 0.062477 0.329339 -0.081457 0.041 Uiso 1 1 calc R . . .
C01J C 0.4989(2) 0.4448(2) 0.12134(15) 0.0258(5) Uani 1 1 d D . . .
C01K C 0.0546(2) 0.3441(2) 0.12780(14) 0.0205(5) Uani 1 1 d . . . .
C01L C -0.0632(2) 0.4568(2) 0.32068(15) 0.0298(6) Uani 1 1 d . . . .
H01L H -0.021446 0.440841 0.361035 0.036 Uiso 1 1 calc R . . .
C01M C 0.1452(2) 0.4138(2) 0.09170(15) 0.0310(6) Uani 1 1 d . . . .
H01M H 0.203936 0.464453 0.119785 0.037 Uiso 1 1 calc R . . .
C01N C 0.4997(2) 0.3785(2) 0.40084(14) 0.0223(5) Uani 1 1 d . . . .
C01O C 0.6610(2) 0.9960(2) 0.55671(16) 0.0277(6) Uani 1 1 d . . . .
C01P C -0.0160(2) 0.2194(2) 0.26656(15) 0.0294(6) Uani 1 1 d . . . .
C01Q C -0.0514(2) 0.4251(2) 0.24635(15) 0.0244(5) Uani 1 1 d . . . .
C01R C 0.1414(2) 0.7649(3) 0.21897(16) 0.0336(7) Uani 1 1 d D . . .
C01S C 0.1878(2) 0.6537(2) 0.48412(15) 0.0284(6) Uani 1 1 d D . . .
C01T C 0.0405(3) 0.1468(2) 0.25455(16) 0.0339(7) Uani 1 1 d . . . .
F11 F 0.8678(3) 0.6795(3) 0.5037(3) 0.0685(12) Uani 0.758(4) 1 d D P D 1
C01V C -0.0342(3) 0.2696(2) 0.08538(16) 0.0353(7) Uani 1 1 d . . . .
H01V H -0.095398 0.223139 0.109677 0.042 Uiso 1 1 calc R . . .
C01W C 0.1474(3) 0.4072(3) 0.01305(17) 0.0421(8) Uani 1 1 d . . . .
H01W H 0.208468 0.453186 -0.011584 0.051 Uiso 1 1 calc R . . .
C01X C -0.1165(3) 0.1911(3) 0.30652(16) 0.0388(8) Uani 1 1 d . . . .
H01X H -0.153369 0.240459 0.314565 0.047 Uiso 1 1 calc R . . .
C01Y C 0.8017(2) 0.8948(2) 0.09697(16) 0.0312(6) Uani 1 1 d . . . .
C01Z C -0.1375(2) 0.5120(2) 0.33394(16) 0.0334(6) Uani 1 1 d . . . .
H01Z H -0.145871 0.532711 0.383346 0.040 Uiso 1 1 calc R . . .
C020 C 0.5916(3) 1.1226(2) 0.20117(18) 0.0346(7) Uani 1 1 d D . . .
C021 C 0.8953(2) 0.7779(2) 0.47671(15) 0.0262(6) Uani 1 1 d D . . .
B022 B 0.5324(2) 0.7539(2) 0.31561(14) 0.0147(5) Uani 1 1 d . . . .
C023 C -0.1990(2) 0.5363(3) 0.27405(17) 0.0351(7) Uani 1 1 d . . . .
H023 H -0.249021 0.572979 0.283353 0.042 Uiso 1 1 calc R . . .
C024 C -0.1869(2) 0.5064(3) 0.20059(18) 0.0385(7) Uani 1 1 d . . . .
H024 H -0.228134 0.523646 0.160532 0.046 Uiso 1 1 calc R . . .
C025 C 0.1405(3) 0.1261(3) 0.14321(19) 0.0454(8) Uani 1 1 d . . . .
H02A H 0.132950 0.052851 0.152801 0.068 Uiso 1 1 calc GR . . .
H02B H 0.209002 0.159477 0.117305 0.068 Uiso 1 1 calc GR . . .
H02C H 0.076293 0.128332 0.112091 0.068 Uiso 1 1 calc GR . . .
C026 C -0.0310(3) 0.2650(3) 0.00693(16) 0.0361(7) Uani 1 1 d . . . .
H026 H -0.090437 0.215824 -0.021627 0.043 Uiso 1 1 calc R . . .
C027 C 0.2421(3) 0.1796(3) 0.2649(2) 0.0433(8) Uani 1 1 d . . . .
H02D H 0.241553 0.213442 0.313354 0.065 Uiso 1 1 calc GR . . .
H02E H 0.311822 0.216492 0.241277 0.065 Uiso 1 1 calc GR . . .
H02F H 0.236210 0.106226 0.272201 0.065 Uiso 1 1 calc GR . . .
C028 C -0.0054(3) 0.0434(3) 0.28171(19) 0.0492(9) Uani 1 1 d . . . .
H028 H 0.030436 -0.006713 0.273562 0.059 Uiso 1 1 calc R . . .
C029 C -0.1592(3) 0.0881(3) 0.33359(18) 0.0502(10) Uani 1 1 d . . . .
H029 H -0.225166 0.067911 0.360478 0.060 Uiso 1 1 calc R . . .
C02A C -0.1044(4) 0.0156(3) 0.3209(2) 0.0584(12) Uani 1 1 d . . . .
H02G H -0.134450 -0.053526 0.338907 0.070 Uiso 1 1 calc R . . .
C02B C 0.4380(4) 0.8191(4) 0.0363(3) 0.0681(12) Uani 1 1 d . . . .
H02H H 0.470147 0.825428 -0.013309 0.082 Uiso 1 1 calc R . . .
H02I H 0.500470 0.837806 0.074458 0.082 Uiso 1 1 calc R . . .
F5 F 0.4800(10) 1.1097(14) 0.2143(12) 0.0551(9) Uani 0.143(9) 1 d D P E 2
F6 F 0.609(2) 1.1794(14) 0.1395(8) 0.0581(9) Uani 0.143(9) 1 d D P E 2
F4 F 0.6395(17) 1.1938(16) 0.2586(11) 0.0814(16) Uani 0.143(9) 1 d D P E 2
F7 F 0.9909(8) 0.8619(7) 0.4747(8) 0.0685(12) Uani 0.242(4) 1 d D P D 2
F8 F 0.9068(9) 0.7108(11) 0.4271(7) 0.0828(15) Uani 0.242(4) 1 d D P D 2
F9 F 0.9043(8) 0.7394(10) 0.5443(4) 0.0503(7) Uani 0.242(4) 1 d D P D 2
F22 F 0.1385(11) 0.7344(8) 0.5070(6) 0.0503(8) Uani 0.193(4) 1 d D P A 2
F24 F 0.1090(8) 0.5703(7) 0.4851(4) 0.0333(6) Uani 0.193(4) 1 d D P A 2
F23 F 0.2639(11) 0.6719(14) 0.5415(9) 0.0720(13) Uani 0.193(4) 1 d D P A 2

loop_
_atom_site_aniso_label
_atom_site_aniso_U_11
_atom_site_aniso_U_22
_atom_site_aniso_U_33
_atom_site_aniso_U_23
_atom_site_aniso_U_13
_atom_site_aniso_U_12
I001 0.01849(9) 0.02277(9) 0.02309(9) -0.00399(6) -0.00442(6) 0.00427(6)
P002 0.0175(3) 0.0231(3) 0.0154(3) 0.0014(2) -0.0011(2) 0.0002(2)
Cl00 0.0702(6) 0.0684(6) 0.0601(6) 0.0092(5) -0.0001(5) 0.0159(5)
Cl1 0.1194(11) 0.0647(7) 0.0667(7) -0.0005(5) 0.0243(7) 0.0237(7)
F005 0.0527(10) 0.0289(8) 0.0252(8) 0.0039(6) -0.0161(7) 0.0151(8)
F20 0.0345(13) 0.0436(13) 0.0139(9) -0.0021(9) 0.0005(9) 0.0028(10)
F007 0.0745(13) 0.0218(8) 0.0322(9) 0.0037(7) 0.0013(8) 0.0278(8)
F008 0.0593(12) 0.0243(8) 0.0450(10) -0.0090(7) -0.0054(9) 0.0260(8)
F009 0.0403(10) 0.0456(10) 0.0378(9) 0.0240(8) 0.0154(8) 0.0162(8)
F00A 0.0576(12) 0.0489(11) 0.0500(11) -0.0351(9) -0.0292(9) 0.0325(10)
F00B 0.0592(12) 0.0408(10) 0.0449(10) -0.0128(8) 0.0209(9) 0.0208(9)
F13 0.0457(11) 0.0721(14) 0.0211(8) -0.0088(8) 0.0117(8) -0.0004(10)
F30 0.0257(9) 0.1167(19) 0.0462(11) 0.0309(12) -0.0004(8) 0.0361(11)
F00E 0.0475(11) 0.0759(14) 0.0464(11) 0.0064(10) 0.0191(9) 0.0380(11)
F00F 0.0495(12) 0.0767(15) 0.0451(11) -0.0323(11) 0.0180(9) -0.0022(11)
F00G 0.0598(13) 0.0493(12) 0.0638(13) 0.0234(10) 0.0436(11) 0.0147(10)
F10 0.0386(15) 0.095(2) 0.0380(13) 0.0005(15) 0.0055(11) 0.0493(16)
F1 0.069(2) 0.0234(11) 0.0773(19) 0.0257(12) 0.0280(17) 0.0168(13)
F2 0.105(3) 0.0334(15) 0.0536(15) 0.0054(11) 0.0249(15) 0.0440(16)
F29 0.0444(12) 0.0956(19) 0.104(2) 0.0746(17) -0.0209(12) 0.0093(12)
F14 0.0383(11) 0.148(2) 0.0286(10) -0.0385(12) -0.0153(8) 0.0371(13)
F15 0.197(3) 0.0474(13) 0.0265(10) -0.0085(9) 0.0101(14) 0.0656(17)
F21 0.078(2) 0.0319(12) 0.0331(12) 0.0114(9) 0.0159(12) 0.0054(12)
C00O 0.0161(11) 0.0164(11) 0.0158(11) -0.0015(9) 0.0022(9) 0.0058(9)
N00P 0.0387(14) 0.0241(12) 0.0302(12) 0.0017(10) -0.0081(10) 0.0065(10)
C00Q 0.0138(10) 0.0130(10) 0.0155(11) 0.0023(8) 0.0025(8) 0.0040(9)
C00R 0.0141(11) 0.0200(12) 0.0145(11) 0.0025(9) -0.0002(8) 0.0061(9)
C00S 0.0184(11) 0.0178(12) 0.0186(11) 0.0003(9) -0.0002(9) 0.0058(9)
C00T 0.0153(11) 0.0155(11) 0.0158(11) 0.0004(8) -0.0026(8) 0.0075(9)
C00U 0.0134(10) 0.0189(11) 0.0131(10) -0.0016(9) -0.0006(8) 0.0076(9)
F19 0.0330(14) 0.163(4) 0.0446(14) 0.0543(19) 0.0263(12) 0.061(2)
C00W 0.0153(11) 0.0096(10) 0.0170(11) -0.0020(8) -0.0010(9) 0.0051(8)
C00X 0.0186(11) 0.0183(12) 0.0194(12) -0.0014(9) -0.0042(9) 0.0045(9)
C00Y 0.0172(11) 0.0158(11) 0.0215(12) 0.0000(9) -0.0007(9) 0.0082(9)
C00Z 0.0167(11) 0.0208(12) 0.0165(11) -0.0033(9) 0.0007(9) 0.0062(9)
F28 0.0819(17) 0.150(3) 0.0352(12) -0.0289(14) -0.0376(12) 0.0695(18)
C011 0.0136(11) 0.0171(11) 0.0159(11) -0.0006(9) -0.0025(9) 0.0038(9)
C012 0.0098(10) 0.0156(11) 0.0160(11) 0.0002(9) -0.0004(8) 0.0048(8)
C013 0.0185(12) 0.0188(12) 0.0221(12) 0.0018(9) 0.0010(9) 0.0064(10)
C014 0.0189(11) 0.0178(11) 0.0151(11) 0.0008(9) -0.0007(9) 0.0060(9)
C015 0.0175(11) 0.0191(12) 0.0198(12) -0.0001(9) -0.0056(9) 0.0075(9)
C016 0.0145(11) 0.0174(11) 0.0173(11) 0.0015(9) -0.0004(9) 0.0067(9)
C017 0.0185(11) 0.0162(11) 0.0211(12) -0.0026(9) 0.0008(9) 0.0078(9)
C018 0.0187(12) 0.0248(13) 0.0187(12) 0.0010(10) 0.0007(9) 0.0025(10)
C019 0.0225(12) 0.0147(11) 0.0211(12) -0.0020(9) -0.0008(9) 0.0077(9)
F3 0.0449(15) 0.0358(13) 0.168(5) 0.008(2) -0.035(2) 0.0250(12)
C01B 0.0172(11) 0.0168(11) 0.0182(11) -0.0008(9) -0.0003(9) 0.0073(9)
C01C 0.0244(13) 0.0199(12) 0.0262(13) 0.0042(10) -0.0027(10) 0.0066(10)
C01D 0.0138(11) 0.0176(11) 0.0233(12) -0.0022(9) -0.0016(9) 0.0079(9)
C01E 0.0152(11) 0.0196(12) 0.0203(12) 0.0020(9) 0.0006(9) 0.0061(9)
C01F 0.0241(13) 0.0235(13) 0.0224(12) 0.0072(10) 0.0005(10) 0.0018(10)
C01G 0.0202(13) 0.0499(18) 0.0214(13) -0.0003(12) 0.0010(10) 0.0103(12)
F12 0.0410(16) 0.111(3) 0.110(3) -0.086(3) -0.0584(19) 0.0540(19)
C01I 0.0323(15) 0.0537(19) 0.0165(13) -0.0006(12) -0.0019(11) 0.0165(14)
C01J 0.0312(14) 0.0264(13) 0.0195(12) -0.0037(10) 0.0015(10) 0.0093(11)
C01K 0.0219(12) 0.0228(12) 0.0164(11) 0.0014(9) -0.0003(9) 0.0069(10)
C01L 0.0256(13) 0.0388(16) 0.0205(13) 0.0019(11) 0.0022(10) 0.0046(12)
C01M 0.0205(13) 0.0424(17) 0.0219(13) 0.0011(12) -0.0006(10) -0.0002(12)
C01N 0.0295(13) 0.0180(12) 0.0209(12) 0.0022(10) -0.0016(10) 0.0101(10)
C01O 0.0332(14) 0.0230(13) 0.0296(14) -0.0107(11) -0.0092(11) 0.0147(11)
C01P 0.0295(14) 0.0270(14) 0.0182(12) 0.0052(10) -0.0071(10) -0.0073(11)
C01Q 0.0149(11) 0.0313(14) 0.0223(13) 0.0005(10) 0.0016(9) 0.0013(10)
C01R 0.0216(13) 0.0507(18) 0.0292(15) 0.0118(13) -0.0044(11) 0.0135(13)
C01S 0.0168(12) 0.0463(17) 0.0234(13) 0.0062(12) 0.0027(10) 0.0119(12)
C01T 0.0401(16) 0.0242(14) 0.0241(13) 0.0045(11) -0.0136(12) -0.0050(12)
F11 0.0479(16) 0.070(2) 0.109(3) 0.048(2) 0.0236(19) 0.0449(16)
C01V 0.0332(15) 0.0340(16) 0.0240(14) 0.0024(12) -0.0027(12) -0.0077(13)
C01W 0.0253(15) 0.067(2) 0.0222(14) 0.0053(14) 0.0043(11) -0.0005(14)
C01X 0.0325(15) 0.0460(18) 0.0189(13) 0.0046(12) -0.0043(11) -0.0112(13)
C01Y 0.0306(14) 0.0317(15) 0.0273(14) 0.0008(11) 0.0093(11) 0.0042(12)
C01Z 0.0292(14) 0.0415(17) 0.0260(14) -0.0017(12) 0.0090(11) 0.0062(13)
C020 0.0359(16) 0.0235(14) 0.0457(18) 0.0103(12) 0.0050(13) 0.0110(12)
C021 0.0212(13) 0.0347(15) 0.0256(13) -0.0045(11) -0.0037(10) 0.0139(11)
B022 0.0146(12) 0.0147(12) 0.0156(12) 0.0000(10) 0.0007(10) 0.0061(10)
C023 0.0208(13) 0.0476(18) 0.0372(16) 0.0003(13) 0.0079(12) 0.0112(13)
C024 0.0239(14) 0.063(2) 0.0314(15) 0.0040(14) 0.0013(12) 0.0183(14)
C025 0.063(2) 0.0319(16) 0.0404(18) -0.0038(14) -0.0043(16) 0.0151(16)
C026 0.0395(16) 0.0376(16) 0.0216(14) -0.0041(12) -0.0098(12) 0.0021(13)
C027 0.0464(19) 0.0273(15) 0.054(2) 0.0017(14) -0.0164(15) 0.0114(14)
C028 0.063(2) 0.0274(16) 0.0406(18) 0.0098(14) -0.0213(16) -0.0047(15)
C029 0.0430(19) 0.054(2) 0.0251(15) 0.0156(15) -0.0070(13) -0.0209(17)
C02A 0.064(2) 0.039(2) 0.0394(19) 0.0222(16) -0.0194(17) -0.0244(19)
C02B 0.049(2) 0.096(4) 0.053(2) 0.013(2) -0.0044(18) 0.017(2)
F5 0.069(2) 0.0234(11) 0.0773(19) 0.0257(12) 0.0280(17) 0.0168(13)
F6 0.105(3) 0.0334(15) 0.0536(15) 0.0054(11) 0.0249(15) 0.0440(16)
F4 0.0449(15) 0.0358(13) 0.168(5) 0.008(2) -0.035(2) 0.0250(12)
F7 0.0479(16) 0.070(2) 0.109(3) 0.048(2) 0.0236(19) 0.0449(16)
F8 0.0410(16) 0.111(3) 0.110(3) -0.086(3) -0.0584(19) 0.0540(19)
F9 0.0386(15) 0.095(2) 0.0380(13) 0.0005(15) 0.0055(11) 0.0493(16)
F22 0.078(2) 0.0319(12) 0.0331(12) 0.0114(9) 0.0159(12) 0.0054(12)
F24 0.0345(13) 0.0436(13) 0.0139(9) -0.0021(9) 0.0005(9) 0.0028(10)
F23 0.0330(14) 0.163(4) 0.0446(14) 0.0543(19) 0.0263(12) 0.061(2)

loop_
_atom_type_symbol
_atom_type_description
_atom_type_scat_dispersion_real
_atom_type_scat_dispersion_imag
_atom_type_scat_source
C C 0.0181 0.0091 'International Tables Vol C Tables 4.2.6.8 and 6.1.1.4'
H H 0.0000 0.0000 'International Tables Vol C Tables 4.2.6.8 and 6.1.1.4'
B B 0.0090 0.0039 'International Tables Vol C Tables 4.2.6.8 and 6.1.1.4'
Cl Cl 0.3639 0.7018 'International Tables Vol C Tables 4.2.6.8 and 6.1.1.4'
F F 0.0727 0.0534 'International Tables Vol C Tables 4.2.6.8 and 6.1.1.4'
I I -0.3257 6.8362 'International Tables Vol C Tables 4.2.6.8 and 6.1.1.4'
N N 0.0311 0.0180 'International Tables Vol C Tables 4.2.6.8 and 6.1.1.4'
P P 0.2955 0.4335 'International Tables Vol C Tables 4.2.6.8 and 6.1.1.4'

loop_
_exptl_crystal_face_index_h
_exptl_crystal_face_index_k
_exptl_crystal_face_index_l
_exptl_crystal_face_perp_dist
6 -7 1 0.0948
0 0 11 0.0222
8 0 -1 0.0654
-1 8 -1 0.1100
0 0 -11 0.0175
-8 0 1 0.0623
1 -8 1 0.1047

loop_
_geom_angle_atom_site_label_1
_geom_angle_atom_site_label_2
_geom_angle_atom_site_label_3
_geom_angle
C01K P002 I001 110.93(8)
C01K P002 C01P 111.29(12)
C01K P002 C01Q 107.74(12)
C01P P002 I001 111.95(9)
C01P P002 C01Q 109.00(13)
C01Q P002 I001 105.66(9)
C00Q C00O H00O 118.8
C01E C00O H00O 118.8
C01E C00O C00Q 122.4(2)
C01T N00P C025 113.2(2)
C01T N00P C027 111.6(2)
C027 N00P C025 110.3(3)
C00O C00Q B022 121.7(2)
C00Y C00Q C00O 115.6(2)
C00Y C00Q B022 122.4(2)
C00Z C00R H00R 118.9
C00Z C00R C012 122.2(2)
C012 C00R H00R 118.9
C011 C00S H00S 118.9
C018 C00S H00S 118.9
C018 C00S C011 122.2(2)
C00W C00T H00T 118.8
C01B C00T H00T 118.8
C01B C00T C00W 122.4(2)
C012 C00U H00U 118.8
C016 C00U H00U 118.8
C016 C00U C012 122.4(2)
C00T C00W C014 115.7(2)
C00T C00W B022 121.7(2)
C014 C00W B022 122.3(2)
C019 C00X H00X 121.2
C019 C00X C01E 117.7(2)
C01E C00X H00X 121.2
C00Q C00Y H00Y 119.0
C019 C00Y C00Q 122.0(2)
C019 C00Y H00Y 119.0
C00R C00Z C01J 119.2(2)
C017 C00Z C00R 121.0(2)
C017 C00Z C01J 119.8(2)
C00S C011 C013 115.7(2)
C00S C011 B022 123.4(2)
C013 C011 B022 120.6(2)
C00R C012 C00U 115.5(2)
C00R C012 B022 125.3(2)
C00U C012 B022 119.03(19)
C011 C013 H013 119.0
C01C C013 C011 122.0(2)
C01C C013 H013 119.0
C00W C014 H014 119.1
C015 C014 C00W 121.9(2)
C015 C014 H014 119.1
C014 C015 C01R 118.9(2)
C01D C015 C014 121.4(2)
C01D C015 C01R 119.7(2)
C00U C016 C01N 118.3(2)
C017 C016 C00U 121.1(2)
C017 C016 C01N 120.6(2)
C00Z C017 H017 121.1
C016 C017 C00Z 117.7(2)
C016 C017 H017 121.1
C00S C018 C01Y 118.6(2)
C01F C018 C00S 120.9(2)
C01F C018 C01Y 120.5(2)
C00X C019 C00Y 121.4(2)
C00X C019 C01O 120.0(2)
C00Y C019 C01O 118.6(2)
C00T C01B C01S 119.8(2)
C01D C01B C00T 120.8(2)
C01D C01B C01S 119.4(2)
C013 C01C C020 119.0(2)
C01F C01C C013 121.0(2)
C01F C01C C020 120.0(2)
C015 C01D C01B 117.9(2)
C015 C01D H01D 121.1
C01B C01D H01D 121.1
C00O C01E C021 119.8(2)
C00X C01E C00O 120.9(2)
C00X C01E C021 119.3(2)
C018 C01F C01C 118.1(2)
C018 C01F H01F 121.0
C01C C01F H01F 121.0
C01Q C01G H01G 120.2
C024 C01G H01G 120.2
C024 C01G C01Q 119.6(3)
C01W C01I H01I 119.9
C026 C01I H01I 119.9
C026 C01I C01W 120.3(3)
F13 C01J C00Z 112.5(2)
F14 C01J F13 105.8(2)
F14 C01J F15 107.3(3)
F14 C01J C00Z 112.5(2)
F15 C01J F13 105.3(2)
F15 C01J C00Z 112.9(2)
C01M C01K P002 122.0(2)
C01M C01K C01V 120.2(2)
C01V C01K P002 117.7(2)
C01Q C01L H01L 120.1
C01Z C01L H01L 120.1
C01Z C01L C01Q 119.7(3)
C01K C01M H01M 120.4
C01K C01M C01W 119.2(3)
C01W C01M H01M 120.4
F005 C01N F009 104.9(2)
F005 C01N C016 111.9(2)
F007 C01N F005 107.5(2)
F007 C01N F009 107.0(2)
F007 C01N C016 113.7(2)
F009 C01N C016 111.3(2)
F008 C01O F00A 106.8(2)
F008 C01O C019 111.6(2)
F00A C01O C019 112.9(2)
F00B C01O F008 105.4(2)
F00B C01O F00A 106.9(2)
F00B C01O C019 112.7(2)
C01T C01P P002 117.9(2)
C01T C01P C01X 121.5(3)
C01X C01P P002 120.6(3)
C01G C01Q P002 120.1(2)
C01G C01Q C01L 119.7(3)
C01L C01Q P002 120.2(2)
F30 C01R F28 105.2(3)
F30 C01R C015 114.1(2)
F29 C01R F30 107.5(3)
F29 C01R F28 104.4(3)
F29 C01R C015 113.4(2)
F28 C01R C015 111.5(2)
F20 C01S F21 102.8(2)
F20 C01S C01B 114.8(3)
F21 C01S C01B 109.5(2)
F19 C01S F20 109.6(3)
F19 C01S F21 104.1(3)
F19 C01S C01B 114.9(2)
F22 C01S C01B 102.6(4)
F24 C01S C01B 119.2(4)
F24 C01S F22 103.8(6)
F24 C01S F23 116.0(9)
F23 C01S C01B 114.1(8)
F23 C01S F22 96.4(7)
C01P C01T N00P 117.8(2)
C01P C01T C028 118.7(3)
C028 C01T N00P 123.5(3)
C01K C01V H01V 120.1
C026 C01V C01K 119.7(3)
C026 C01V H01V 120.1
C01I C01W C01M 120.6(3)
C01I C01W H01W 119.7
C01M C01W H01W 119.7
C01P C01X H01X 120.8
C029 C01X C01P 118.4(4)
C029 C01X H01X 120.8
F00E C01Y C018 112.8(2)
F00F C01Y F00E 105.5(3)
F00F C01Y C018 111.9(2)
F00G C01Y F00E 106.1(2)
F00G C01Y F00F 106.8(2)
F00G C01Y C018 113.2(2)
C01L C01Z H01Z 119.9
C023 C01Z C01L 120.2(3)
C023 C01Z H01Z 119.9
F1 C020 C01C 112.4(3)
F2 C020 F1 104.3(3)
F2 C020 C01C 112.0(2)
F3 C020 F1 106.8(3)
F3 C020 F2 108.0(3)
F3 C020 C01C 112.9(3)
F5 C020 C01C 114.6(8)
F6 C020 C01C 117.0(7)
F6 C020 F5 102.5(9)
F6 C020 F4 104.9(9)
F4 C020 C01C 117.8(9)
F4 C020 F5 97.2(9)
F10 C021 C01E 112.1(2)
F10 C021 F11 103.9(3)
F12 C021 F10 106.9(3)
F12 C021 C01E 113.9(2)
F12 C021 F11 108.1(3)
F11 C021 C01E 111.4(2)
F7 C021 C01E 111.0(4)
F8 C021 C01E 116.6(4)
F8 C021 F7 104.4(7)
F8 C021 F9 107.5(7)
F9 C021 C01E 113.3(4)
F9 C021 F7 102.8(6)
C00W B022 C00Q 112.59(18)
C00W B022 C011 111.73(19)
C00W B022 C012 104.55(18)
C011 B022 C00Q 104.06(18)
C011 B022 C012 114.15(19)
C012 B022 C00Q 109.99(18)
C01Z C023 H023 119.8
C024 C023 C01Z 120.4(3)
C024 C023 H023 119.8
C01G C024 H024 119.8
C023 C024 C01G 120.4(3)
C023 C024 H024 119.8
N00P C025 H02A 109.5
N00P C025 H02B 109.5
N00P C025 H02C 109.5
H02A C025 H02B 109.5
H02A C025 H02C 109.5
H02B C025 H02C 109.5
C01I C026 C01V 120.0(3)
C01I C026 H026 120.0
C01V C026 H026 120.0
N00P C027 H02D 109.5
N00P C027 H02E 109.5
N00P C027 H02F 109.5
H02D C027 H02E 109.5
H02D C027 H02F 109.5
H02E C027 H02F 109.5
C01T C028 H028 120.1
C02A C028 C01T 119.8(4)
C02A C028 H028 120.1
C01X C029 H029 119.8
C02A C029 C01X 120.3(3)
C02A C029 H029 119.8
C028 C02A H02G 119.4
C029 C02A C028 121.3(3)
C029 C02A H02G 119.4
Cl00 C02B H02H 109.0
Cl00 C02B H02I 109.0
Cl1 C02B Cl00 112.9(3)
Cl1 C02B H02H 109.0
Cl1 C02B H02I 109.0
H02H C02B H02I 107.8

loop_
_geom_bond_atom_site_label_1
_geom_bond_atom_site_label_2
_geom_bond_distance
I001 P002 2.3793(6)
P002 C01K 1.791(2)
P002 C01P 1.795(3)
P002 C01Q 1.800(3)
Cl00 C02B 1.738(5)
Cl1 C02B 1.728(5)
F005 C01N 1.341(3)
F20 C01S 1.302(4)
F007 C01N 1.322(3)
F008 C01O 1.335(3)
F009 C01N 1.346(3)
F00A C01O 1.338(3)
F00B C01O 1.335(4)
F13 C01J 1.326(3)
F30 C01R 1.318(3)
F00E C01Y 1.333(4)
F00F C01Y 1.332(4)
F00G C01Y 1.329(3)
F10 C021 1.313(4)
F1 C020 1.341(4)
F2 C020 1.315(4)
F29 C01R 1.314(4)
F14 C01J 1.306(3)
F15 C01J 1.320(3)
F21 C01S 1.392(4)
C00O H00O 0.9300
C00O C00Q 1.402(3)
C00O C01E 1.392(3)
N00P C01T 1.440(4)
N00P C025 1.472(4)
N00P C027 1.471(4)
C00Q C00Y 1.399(3)
C00Q B022 1.646(3)
C00R H00R 0.9300
C00R C00Z 1.398(3)
C00R C012 1.398(3)
C00S H00S 0.9300
C00S C011 1.397(3)
C00S C018 1.396(3)
C00T H00T 0.9300
C00T C00W 1.399(3)
C00T C01B 1.395(3)
C00U H00U 0.9300
C00U C012 1.406(3)
C00U C016 1.388(3)
F19 C01S 1.299(3)
C00W C014 1.401(3)
C00W B022 1.642(3)
C00X H00X 0.9300
C00X C019 1.384(3)
C00X C01E 1.386(3)
C00Y H00Y 0.9300
C00Y C019 1.392(3)
C00Z C017 1.388(3)
C00Z C01J 1.500(3)
F28 C01R 1.337(4)
C011 C013 1.406(3)
C011 B022 1.644(3)
C012 B022 1.645(3)
C013 H013 0.9300
C013 C01C 1.391(4)
C014 H014 0.9300
C014 C015 1.394(3)
C015 C01D 1.382(4)
C015 C01R 1.496(3)
C016 C017 1.387(3)
C016 C01N 1.498(3)
C017 H017 0.9300
C018 C01F 1.381(4)
C018 C01Y 1.500(4)
C019 C01O 1.499(3)
F3 C020 1.311(4)
C01B C01D 1.385(3)
C01B C01S 1.490(3)
C01C C01F 1.385(4)
C01C C020 1.498(4)
C01D H01D 0.9300
C01E C021 1.496(3)
C01F H01F 0.9300
C01G H01G 0.9300
C01G C01Q 1.396(4)
C01G C024 1.389(4)
F12 C021 1.293(4)
C01I H01I 0.9300
C01I C01W 1.375(4)
C01I C026 1.375(4)
C01K C01M 1.383(4)
C01K C01V 1.393(4)
C01L H01L 0.9300
C01L C01Q 1.399(4)
C01L C01Z 1.386(4)
C01M H01M 0.9300
C01M C01W 1.388(4)
C01P C01T 1.390(5)
C01P C01X 1.407(4)
C01S F22 1.462(9)
C01S F24 1.210(8)
C01S F23 1.318(11)
C01T C028 1.393(4)
F11 C021 1.330(4)
C01V H01V 0.9300
C01V C026 1.384(4)
C01W H01W 0.9300
C01X H01X 0.9300
C01X C029 1.386(5)
C01Z H01Z 0.9300
C01Z C023 1.381(4)
C020 F5 1.377(12)
C020 F6 1.311(11)
C020 F4 1.348(12)
C021 F7 1.334(9)
C021 F8 1.287(8)
C021 F9 1.313(7)
C023 H023 0.9300
C023 C024 1.378(4)
C024 H024 0.9300
C025 H02A 0.9600
C025 H02B 0.9600
C025 H02C 0.9600
C026 H026 0.9300
C027 H02D 0.9600
C027 H02E 0.9600
C027 H02F 0.9600
C028 H028 0.9300
C028 C02A 1.385(6)
C029 H029 0.9300
C029 C02A 1.376(6)
C02A H02G 0.9300
C02B H02H 0.9700
C02B H02I 0.9700

loop_
_exptl_oxdiff_crystal_face_indexfrac_h
_exptl_oxdiff_crystal_face_indexfrac_k
_exptl_oxdiff_crystal_face_indexfrac_l
_exptl_oxdiff_crystal_face_x
_exptl_oxdiff_crystal_face_y
_exptl_oxdiff_crystal_face_z
6.4738 -7.1421 0.6593 0.1709 -0.3165 0.9331
0.2679 -0.1219 11.3837 0.8726 0.4748 0.1148
7.5810 0.1942 -0.6715 0.4688 -0.8623 0.1914
-0.6471 8.2668 -1.3400 0.2200 -0.4024 -0.8887
-0.1847 -0.0418 -11.3863 -0.8744 -0.4757 -0.0954
-7.5191 -0.3729 0.6964 -0.4706 0.8656 -0.1709
0.6773 -8.2750 1.3388 -0.2184 0.3994 0.8904
